data_4348591
loop_
_publ_author_name
'Modak, Ritwik'
'Sikdar, Yeasin'
'Thuijs, Annaliese E.'
'Christou, George'
'Goswami, Sanchita'

_publ_section_title
;
 Co<sup>II</sup><sub>4</sub>, Co<sup>II</sup><sub>7</sub>, and a Series of
 Co<sup>II</sup><sub>2</sub>Ln<sup>III</sup> (Ln<sup>III</sup> =
 Nd<sup>III</sup>, Sm<sup>III</sup>, Gd<sup>III</sup>, Tb<sup>III</sup>,
 Dy<sup>III</sup>) Coordination Clusters: Search for Single Molecule
 Magnets.
;
_journal_issue 20
_journal_name_full 'Inorganic chemistry'
_journal_page_first 10192
_journal_page_last 10202
_journal_paper_doi 10.1021/acs.inorgchem.6b01402
_journal_volume 55
_journal_year 2016
_chemical_formula_sum 'C61 H56 Co2 N7 Nd O23'
_chemical_formula_weight 1517.23
_space_group_IT_number 2
_space_group_name_Hall '-P 1'
_space_group_name_H-M_alt 'P -1'
_symmetry_cell_setting triclinic
_symmetry_space_group_name_H-M 'P -1'
_atom_sites_solution_hydrogens geom
_atom_sites_solution_primary direct
_atom_sites_solution_secondary difmap
_audit_creation_method SHELXL-97
_cell_angle_alpha 85.623(7)
_cell_angle_beta 87.339(9)
_cell_angle_gamma 61.838(6)
_cell_formula_units_Z 2
_cell_length_a 12.800(7)
_cell_length_b 13.248(7)
_cell_length_c 22.097(12)
_cell_measurement_reflns_used 15264
_cell_measurement_temperature 296(2)
_cell_measurement_theta_max 25.2
_cell_measurement_theta_min 0.9
_cell_volume 3294(3)
_computing_cell_refinement 'Bruker SAINT'
_computing_data_collection 'Bruker APEX2'
_computing_data_reduction 'Bruker SAINT'
_computing_structure_refinement 'SHELXL-97 (Sheldrick, 2008)'
_computing_structure_solution 'SHELXS-97 (Sheldrick, 2008)'
_diffrn_ambient_temperature 296(2)
_diffrn_measured_fraction_theta_full 0.881
_diffrn_measured_fraction_theta_max 0.881
_diffrn_measurement_device_type 'Bruker APEX-II CCD'
_diffrn_measurement_method 'phi omega scans'
_diffrn_radiation_monochromator graphite
_diffrn_radiation_source 'fine-focus sealed tube'
_diffrn_radiation_type MoK\a
_diffrn_radiation_wavelength 0.71073
_diffrn_reflns_av_R_equivalents 0.0550
_diffrn_reflns_av_sigmaI/netI 0.1175
_diffrn_reflns_limit_h_max 15
_diffrn_reflns_limit_h_min -15
_diffrn_reflns_limit_k_max 15
_diffrn_reflns_limit_k_min -15
_diffrn_reflns_limit_l_max 24
_diffrn_reflns_limit_l_min -25
_diffrn_reflns_number 15264
_diffrn_reflns_theta_full 25.21
_diffrn_reflns_theta_max 25.21
_diffrn_reflns_theta_min 0.92
_exptl_absorpt_coefficient_mu 1.356
_exptl_absorpt_correction_T_max 0.722
_exptl_absorpt_correction_T_min 0.700
_exptl_absorpt_correction_type multi-scan
_exptl_absorpt_process_details 'SADABS (Sheldrick, 2008)'
_exptl_crystal_colour pink
_exptl_crystal_density_diffrn 1.464
_exptl_crystal_density_method 'not measured'
_exptl_crystal_description block
_exptl_crystal_F_000 1538
_exptl_crystal_size_max 0.27
_exptl_crystal_size_mid 0.26
_exptl_crystal_size_min 0.24
_refine_diff_density_max 1.302
_refine_diff_density_min -1.295
_refine_diff_density_rms 0.136
_refine_ls_extinction_coef 0.0021(4)
_refine_ls_extinction_expression Fc^*^=kFc[1+0.001xFc^2^\l^3^/sin(2\q)]^-1/4^
_refine_ls_extinction_method SHELXL
_refine_ls_goodness_of_fit_ref 0.869
_refine_ls_hydrogen_treatment mixed
_refine_ls_matrix_type full
_refine_ls_number_parameters 864
_refine_ls_number_reflns 10462
_refine_ls_number_restraints 0
_refine_ls_restrained_S_all 0.869
_refine_ls_R_factor_all 0.1103
_refine_ls_R_factor_gt 0.0694
_refine_ls_shift/su_max 0.005
_refine_ls_shift/su_mean 0.000
_refine_ls_structure_factor_coef Fsqd
_refine_ls_weighting_details 'calc w=1/[\s^2^(Fo^2^)+(0.1604P)^2^+0.0000P] where P=(Fo^2^+2Fc^2^)/3'
_refine_ls_weighting_scheme calc
_refine_ls_wR_factor_gt 0.1942
_refine_ls_wR_factor_ref 0.2312
_reflns_number_gt 6345
_reflns_number_total 11876
_reflns_threshold_expression >2sigma(I)
_cod_data_source_file ic6b01402_si_004.cif
_cod_data_source_block Complex_2
_cod_original_sg_symbol_H-M P-1
_cod_database_code 4348591

loop_
_symmetry_equiv_pos_as_xyz
'x, y, z'
'-x, -y, -z'

loop_
_atom_site_label
_atom_site_type_symbol
_atom_site_fract_x
_atom_site_fract_y
_atom_site_fract_z
_atom_site_U_iso_or_equiv
_atom_site_adp_type
_atom_site_occupancy
_atom_site_symmetry_multiplicity
_atom_site_calc_flag
_atom_site_refinement_flags
Nd1 Nd 0.61052(4) 0.11010(4) 0.23926(2) 0.0429(2) Uani 1 1 d .
Co2 Co 0.42924(11) -0.02876(10) 0.28909(6) 0.0439(3) Uani 1 1 d .
Co1 Co 0.74745(11) 0.29132(10) 0.18871(6) 0.0448(3) Uani 1 1 d .
O11 O 0.6412(6) 0.0296(5) 0.1291(3) 0.0545(17) Uani 1 1 d .
O10 O 0.4920(5) 0.0130(5) 0.2090(3) 0.0441(15) Uani 1 1 d .
O9 O 0.5926(6) -0.1955(5) 0.2813(3) 0.0520(16) Uani 1 1 d .
H66 H 0.505(8) -0.188(8) 0.259(4) 0.062 Uiso 1 1 d .
O7 O 0.4856(5) 0.0820(5) 0.3147(3) 0.0450(15) Uani 1 1 d .
O8 O 0.4785(6) 0.2785(5) 0.3108(3) 0.0522(17) Uani 1 1 d .
O12 O 0.2471(6) 0.1058(6) 0.3074(4) 0.061(2) Uani 1 1 d .
H67 H 0.249(9) 0.148(9) 0.339(5) 0.073 Uiso 1 1 d .
O1 O 0.7179(5) 0.2162(5) 0.2686(3) 0.0431(15) Uani 1 1 d .
O3 O 0.6036(6) 0.4707(6) 0.1717(4) 0.061(2) Uani 1 1 d .
H64 H 0.541(10) 0.494(10) 0.169(6) 0.073 Uiso 1 1 d .
O2 O 0.7145(6) 0.0608(5) 0.3459(3) 0.0505(16) Uani 1 1 d .
O4 O 0.6299(5) 0.2404(5) 0.1647(3) 0.0469(15) Uani 1 1 d .
O5 O 0.4223(5) 0.2594(5) 0.1758(3) 0.0539(17) Uani 1 1 d .
N2 N 0.7909(7) 0.2927(6) 0.0970(3) 0.0468(19) Uani 1 1 d .
O6 O 0.9207(6) 0.1353(6) 0.1949(3) 0.0553(19) Uani 1 1 d .
H6A H 0.899(9) 0.093(9) 0.211(5) 0.066 Uiso 1 1 d .
O13 O 0.8303(6) -0.0080(5) 0.2196(3) 0.0568(18) Uani 1 1 d .
O14 O 0.7366(6) -0.1035(6) 0.2525(3) 0.0598(18) Uani 1 1 d .
O15 O 0.9476(10) -0.2153(10) 0.2359(7) 0.160(5) Uani 1 1 d .
N4 N 0.3414(7) -0.0926(6) 0.2413(4) 0.0472(19) Uani 1 1 d .
C2 C 0.7654(7) 0.2062(7) 0.3207(4) 0.037(2) Uani 1 1 d .
C3 C 0.7623(7) 0.1264(7) 0.3663(4) 0.041(2) Uani 1 1 d .
C52 C 0.7293(10) 0.0296(9) 0.0868(5) 0.066(3) Uani 1 1 d .
H52A H 0.7898 -0.0478 0.0821 0.099 Uiso 1 1 calc R
H52B H 0.7641 0.0731 0.1017 0.099 Uiso 1 1 calc R
H52C H 0.6933 0.0636 0.0483 0.099 Uiso 1 1 calc R
C48 C 0.5805(8) -0.0281(8) 0.1131(4) 0.047(2) Uani 1 1 d .
C47 C 0.5046(8) -0.0381(7) 0.1579(4) 0.041(2) Uani 1 1 d .
C45 C 0.6430(9) -0.2755(8) 0.3308(5) 0.060(3) Uani 1 1 d .
H45A H 0.6869 -0.2506 0.3551 0.072 Uiso 1 1 calc R
H45B H 0.6985 -0.3492 0.3158 0.072 Uiso 1 1 calc R
C40 C 0.5497(9) -0.2894(8) 0.3707(4) 0.050(2) Uani 1 1 d .
C39 C 0.4552(8) -0.1979(8) 0.3955(4) 0.048(2) Uani 1 1 d .
N3 N 0.4413(6) -0.0858(6) 0.3797(4) 0.0445(18) Uani 1 1 d .
C38 C 0.4200(8) -0.0186(8) 0.4239(5) 0.051(2) Uani 1 1 d .
H8 H 0.4089 -0.0454 0.4626 0.061 Uiso 1 1 calc R
C31 C 0.4123(8) 0.0942(8) 0.4179(4) 0.048(2) Uani 1 1 d .
C32 C 0.4461(8) 0.1374(8) 0.3657(5) 0.047(2) Uani 1 1 d .
C33 C 0.4426(8) 0.2466(8) 0.3653(5) 0.049(2) Uani 1 1 d .
C37 C 0.4684(12) 0.3905(9) 0.3057(6) 0.089(4) Uani 1 1 d .
H37A H 0.3874 0.4462 0.3122 0.133 Uiso 1 1 calc R
H37B H 0.4939 0.4047 0.2658 0.133 Uiso 1 1 calc R
H37C H 0.5173 0.3961 0.3355 0.133 Uiso 1 1 calc R
C34 C 0.4040(10) 0.3079(9) 0.4162(5) 0.063(3) Uani 1 1 d .
H34 H 0.3995 0.3801 0.4155 0.076 Uiso 1 1 calc R
C35 C 0.3718(10) 0.2658(9) 0.4680(5) 0.065(3) Uani 1 1 d .
H35 H 0.3472 0.3084 0.5022 0.078 Uiso 1 1 calc R
C36 C 0.3758(9) 0.1588(9) 0.4694(5) 0.056(3) Uani 1 1 d .
H36 H 0.3542 0.1299 0.5047 0.068 Uiso 1 1 calc R
C44 C 0.3759(10) -0.2144(9) 0.4332(5) 0.063(3) Uani 1 1 d .
H44 H 0.3094 -0.1519 0.4478 0.075 Uiso 1 1 calc R
C43 C 0.3961(11) -0.3265(11) 0.4494(6) 0.075(3) Uani 1 1 d .
H43 H 0.3454 -0.3391 0.4768 0.090 Uiso 1 1 calc R
C42 C 0.4900(11) -0.4166(10) 0.4250(5) 0.069(3) Uani 1 1 d .
H42 H 0.5033 -0.4910 0.4356 0.082 Uiso 1 1 calc R
C41 C 0.5652(10) -0.3985(8) 0.3849(5) 0.061(3) Uani 1 1 d .
H41 H 0.6273 -0.4605 0.3671 0.073 Uiso 1 1 calc R
C60 C 0.1489(9) 0.0902(8) 0.2918(5) 0.063(3) Uani 1 1 d .
H60A H 0.1329 0.1110 0.2489 0.076 Uiso 1 1 calc R
H60B H 0.0793 0.1416 0.3143 0.076 Uiso 1 1 calc R
C55 C 0.1691(9) -0.0288(9) 0.3048(5) 0.056(3) Uani 1 1 d .
C54 C 0.2599(8) -0.1180(9) 0.2757(5) 0.051(2) Uani 1 1 d .
C53 C 0.3630(8) -0.1180(8) 0.1854(5) 0.052(2) Uani 1 1 d .
H53 H 0.3230 -0.1534 0.1700 0.062 Uiso 1 1 calc R
C46 C 0.4410(8) -0.0979(7) 0.1448(4) 0.042(2) Uani 1 1 d .
C51 C 0.4579(9) -0.1436(8) 0.0875(5) 0.054(3) Uani 1 1 d .
H51 H 0.4154 -0.1809 0.0781 0.065 Uiso 1 1 calc R
C50 C 0.5354(10) -0.1345(8) 0.0454(5) 0.059(3) Uani 1 1 d .
H50 H 0.5471 -0.1673 0.0083 0.071 Uiso 1 1 calc R
C49 C 0.5954(9) -0.0766(8) 0.0584(4) 0.054(3) Uani 1 1 d .
H49 H 0.6475 -0.0699 0.0296 0.064 Uiso 1 1 calc R
C59 C 0.2761(10) -0.2293(9) 0.2849(5) 0.063(3) Uani 1 1 d .
H59 H 0.3384 -0.2889 0.2656 0.076 Uiso 1 1 calc R
C58 C 0.1991(11) -0.2507(11) 0.3228(6) 0.080(4) Uani 1 1 d .
H58 H 0.2080 -0.3246 0.3290 0.097 Uiso 1 1 calc R
C57 C 0.1074(12) -0.1593(13) 0.3515(7) 0.091(4) Uani 1 1 d .
H57 H 0.0555 -0.1727 0.3776 0.110 Uiso 1 1 calc R
C56 C 0.0934(10) -0.0526(11) 0.3418(6) 0.077(3) Uani 1 1 d .
H56 H 0.0306 0.0071 0.3606 0.093 Uiso 1 1 calc R
C15 C 0.6129(9) 0.5704(8) 0.1882(5) 0.056(3) Uani 1 1 d .
H15A H 0.5915 0.5831 0.2307 0.067 Uiso 1 1 calc R
H15B H 0.5580 0.6378 0.1643 0.067 Uiso 1 1 calc R
C10 C 0.7344(9) 0.5536(8) 0.1777(4) 0.053(2) Uani 1 1 d .
C9 C 0.8335(9) 0.4591(8) 0.2050(4) 0.051(2) Uani 1 1 d .
C14 C 0.9440(9) 0.4478(8) 0.1969(5) 0.063(3) Uani 1 1 d .
H14 H 1.0079 0.3843 0.2150 0.075 Uiso 1 1 calc R
C13 C 0.9631(11) 0.5292(10) 0.1623(6) 0.071(3) Uani 1 1 d .
H13 H 1.0394 0.5205 0.1572 0.086 Uiso 1 1 calc R
C12 C 0.8702(11) 0.6217(10) 0.1358(5) 0.068(3) Uani 1 1 d .
H12 H 0.8823 0.6771 0.1128 0.082 Uiso 1 1 calc R
C11 C 0.7554(10) 0.6333(9) 0.1434(5) 0.066(3) Uani 1 1 d .
H11 H 0.6921 0.6964 0.1247 0.079 Uiso 1 1 calc R
N1 N 0.8107(6) 0.3745(6) 0.2386(4) 0.049(2) Uani 1 1 d .
C8 C 0.8348(8) 0.3542(8) 0.2952(4) 0.047(2) Uani 1 1 d .
H8A H 0.8664 0.3965 0.3115 0.056 Uiso 1 1 calc R
C1 C 0.8184(8) 0.2728(8) 0.3367(4) 0.048(2) Uani 1 1 d .
C7 C 0.7260(10) -0.0323(8) 0.3866(4) 0.060(3) Uani 1 1 d .
H7A H 0.8075 -0.0777 0.3980 0.090 Uiso 1 1 calc R
H7B H 0.7004 -0.0789 0.3670 0.090 Uiso 1 1 calc R
H7C H 0.6781 -0.0031 0.4221 0.090 Uiso 1 1 calc R
C4 C 0.8069(8) 0.1122(9) 0.4217(4) 0.054(3) Uani 1 1 d .
H4 H 0.8055 0.0564 0.4494 0.065 Uiso 1 1 calc R
C5 C 0.8550(9) 0.1798(9) 0.4380(4) 0.056(3) Uani 1 1 d .
H5 H 0.8825 0.1721 0.4772 0.068 Uiso 1 1 calc R
C6 C 0.8621(9) 0.2585(9) 0.3962(4) 0.059(3) Uani 1 1 d .
H6 H 0.8960 0.3029 0.4070 0.070 Uiso 1 1 calc R
C17 C 0.5609(8) 0.2885(7) 0.1164(4) 0.044(2) Uani 1 1 d .
C18 C 0.4436(8) 0.3017(8) 0.1211(4) 0.046(2) Uani 1 1 d .
C22 C 0.3024(9) 0.2814(11) 0.1887(6) 0.078(4) Uani 1 1 d .
H22A H 0.2507 0.3626 0.1861 0.118 Uiso 1 1 calc R
H22B H 0.2978 0.2504 0.2289 0.118 Uiso 1 1 calc R
H22C H 0.2789 0.2457 0.1597 0.118 Uiso 1 1 calc R
C19 C 0.3673(9) 0.3502(8) 0.0735(5) 0.060(3) Uani 1 1 d .
H19 H 0.2898 0.3619 0.0777 0.072 Uiso 1 1 calc R
C20 C 0.4064(10) 0.3831(9) 0.0172(5) 0.069(3) Uani 1 1 d .
H20 H 0.3559 0.4133 -0.0158 0.083 Uiso 1 1 calc R
C21 C 0.5193(10) 0.3695(8) 0.0128(5) 0.060(3) Uani 1 1 d .
H21 H 0.5455 0.3897 -0.0238 0.072 Uiso 1 1 calc R
C16 C 0.5969(8) 0.3255(8) 0.0625(4) 0.047(2) Uani 1 1 d .
C23 C 0.7168(9) 0.3150(7) 0.0542(5) 0.051(2) Uani 1 1 d .
H23 H 0.7406 0.3255 0.0149 0.062 Uiso 1 1 calc R
C24 C 0.9054(9) 0.2798(9) 0.0793(5) 0.060(3) Uani 1 1 d .
C29 C 0.9196(11) 0.3610(10) 0.0412(5) 0.070(3) Uani 1 1 d .
H29 H 0.8535 0.4268 0.0267 0.084 Uiso 1 1 calc R
C28 C 1.0325(12) 0.3436(11) 0.0247(6) 0.079(4) Uani 1 1 d .
H28 H 1.0422 0.3954 -0.0028 0.095 Uiso 1 1 calc R
C27 C 1.1306(12) 0.2491(11) 0.0492(7) 0.084(4) Uani 1 1 d .
H27 H 1.2061 0.2393 0.0393 0.100 Uiso 1 1 calc R
C26 C 1.1178(9) 0.1705(10) 0.0876(6) 0.071(3) Uani 1 1 d .
H26 H 1.1848 0.1068 0.1032 0.085 Uiso 1 1 calc R
C25 C 1.0046(9) 0.1840(9) 0.1042(5) 0.057(3) Uani 1 1 d .
C30 C 0.9929(9) 0.0903(8) 0.1424(5) 0.057(3) Uani 1 1 d .
H30A H 0.9578 0.0559 0.1184 0.069 Uiso 1 1 calc R
H30B H 1.0709 0.0310 0.1548 0.069 Uiso 1 1 calc R
N5 N 0.8311(9) -0.1023(9) 0.2365(4) 0.074(3) Uani 1 1 d .
N6 N 0.1284(11) 0.1715(14) 0.4572(7) 0.097(4) Uani 1 1 d .
O17 O 0.1770(10) 0.0674(10) 0.4551(5) 0.120(4) Uani 1 1 d .
O16 O 0.1280(9) 0.2360(10) 0.4078(6) 0.130(4) Uani 1 1 d .
O18 O 0.0754(11) 0.2252(14) 0.5020(6) 0.159(6) Uani 1 1 d .
O19 O 0.3313(15) 0.6590(14) 0.1194(6) 0.176(7) Uani 1 1 d .
O21 O 0.3666(12) 0.5280(12) 0.1832(7) 0.148(5) Uani 1 1 d .
O20 O 0.1983(13) 0.6114(15) 0.1401(10) 0.237(10) Uani 1 1 d .
N7 N 0.2921(13) 0.6000(12) 0.1466(7) 0.108(4) Uani 1 1 d .
O22 O 0.135(3) 0.882(2) 0.0456(13) 0.358(19) Uani 1 1 d .
C61 C 0.040(2) 0.844(2) 0.0700(12) 0.185(11) Uani 1 1 d .
O23 O 0.080(3) 0.475(3) 0.3410(13) 0.402(19) Uani 1 1 d .

loop_
_atom_site_aniso_label
_atom_site_aniso_U_11
_atom_site_aniso_U_22
_atom_site_aniso_U_33
_atom_site_aniso_U_23
_atom_site_aniso_U_13
_atom_site_aniso_U_12
Nd1 0.0499(3) 0.0480(3) 0.0420(4) -0.0022(2) 0.0017(2) -0.0326(3)
Co2 0.0538(7) 0.0514(7) 0.0410(8) -0.0080(6) 0.0042(6) -0.0365(6)
Co1 0.0549(7) 0.0539(7) 0.0413(8) 0.0000(6) -0.0019(6) -0.0388(6)
O11 0.074(4) 0.061(4) 0.049(4) -0.011(3) 0.012(3) -0.048(4)
O10 0.052(4) 0.052(4) 0.037(4) -0.015(3) 0.004(3) -0.030(3)
O9 0.059(4) 0.052(4) 0.054(4) -0.002(3) 0.006(3) -0.034(3)
O7 0.056(4) 0.046(3) 0.044(4) -0.008(3) 0.005(3) -0.033(3)
O8 0.070(4) 0.045(4) 0.054(4) -0.007(3) 0.010(3) -0.037(3)
O12 0.056(4) 0.056(4) 0.082(6) -0.013(4) -0.007(4) -0.033(4)
O1 0.053(4) 0.048(3) 0.043(4) -0.001(3) -0.001(3) -0.036(3)
O3 0.048(4) 0.056(4) 0.087(6) -0.012(4) 0.000(4) -0.030(4)
O2 0.062(4) 0.060(4) 0.043(4) 0.010(3) -0.008(3) -0.040(3)
O4 0.055(4) 0.053(4) 0.046(4) 0.002(3) -0.005(3) -0.037(3)
O5 0.045(4) 0.057(4) 0.063(5) 0.001(3) -0.002(3) -0.028(3)
N2 0.050(4) 0.056(5) 0.046(5) 0.004(4) 0.001(4) -0.036(4)
O6 0.053(4) 0.065(4) 0.059(5) 0.002(4) 0.005(4) -0.037(4)
O13 0.065(4) 0.046(4) 0.072(5) 0.002(3) 0.000(4) -0.038(3)
O14 0.053(4) 0.063(4) 0.074(5) -0.004(4) 0.009(4) -0.037(4)
O15 0.104(8) 0.107(8) 0.225(15) -0.008(9) -0.031(9) -0.011(7)
N4 0.051(5) 0.052(5) 0.051(6) -0.008(4) -0.002(4) -0.033(4)
C2 0.042(5) 0.038(5) 0.032(5) -0.003(4) -0.006(4) -0.019(4)
C3 0.039(5) 0.054(5) 0.037(6) -0.003(4) 0.002(4) -0.028(4)
C52 0.071(7) 0.077(7) 0.064(8) -0.027(6) 0.032(6) -0.045(6)
C48 0.052(5) 0.044(5) 0.045(6) 0.001(4) -0.003(5) -0.023(4)
C47 0.048(5) 0.047(5) 0.031(5) -0.005(4) -0.007(4) -0.024(4)
C45 0.056(6) 0.047(6) 0.082(8) -0.006(5) 0.018(6) -0.030(5)
C40 0.068(6) 0.053(6) 0.034(6) 0.001(4) -0.003(5) -0.034(5)
C39 0.052(5) 0.047(5) 0.049(6) 0.006(5) -0.003(5) -0.028(5)
N3 0.046(4) 0.050(4) 0.045(5) -0.005(4) 0.005(4) -0.029(4)
C38 0.054(6) 0.064(6) 0.047(7) 0.001(5) 0.001(5) -0.037(5)
C31 0.052(6) 0.056(6) 0.039(6) -0.002(5) 0.006(5) -0.029(5)
C32 0.041(5) 0.048(5) 0.055(7) -0.014(5) 0.004(5) -0.022(4)
C33 0.048(5) 0.054(6) 0.055(7) -0.008(5) 0.003(5) -0.033(5)
C37 0.103(10) 0.057(7) 0.106(11) -0.004(7) 0.036(8) -0.040(7)
C34 0.075(7) 0.052(6) 0.070(8) -0.011(6) 0.004(6) -0.035(6)
C35 0.079(7) 0.068(7) 0.059(8) -0.016(6) 0.008(6) -0.043(6)
C36 0.067(7) 0.069(7) 0.043(7) -0.010(5) 0.010(5) -0.040(6)
C44 0.075(7) 0.069(7) 0.063(7) -0.008(6) 0.009(6) -0.049(6)
C43 0.088(9) 0.095(9) 0.072(8) 0.003(7) 0.004(7) -0.069(8)
C42 0.098(9) 0.053(7) 0.075(8) -0.001(6) -0.001(7) -0.053(7)
C41 0.076(7) 0.046(6) 0.061(7) -0.009(5) 0.008(6) -0.029(5)
C60 0.051(6) 0.056(6) 0.087(9) -0.020(6) -0.001(6) -0.027(5)
C55 0.048(6) 0.070(7) 0.064(7) -0.014(5) 0.000(5) -0.037(5)
C54 0.040(5) 0.070(7) 0.054(7) -0.012(5) 0.001(5) -0.033(5)
C53 0.056(6) 0.049(6) 0.060(8) -0.010(5) -0.007(5) -0.030(5)
C46 0.052(5) 0.042(5) 0.044(6) -0.014(4) 0.006(4) -0.030(4)
C51 0.064(6) 0.057(6) 0.049(7) -0.007(5) -0.004(5) -0.034(5)
C50 0.091(8) 0.056(6) 0.042(6) -0.015(5) 0.002(6) -0.042(6)
C49 0.077(7) 0.046(5) 0.040(6) -0.003(4) 0.001(5) -0.031(5)
C59 0.079(7) 0.065(7) 0.074(8) -0.010(6) 0.006(6) -0.057(6)
C58 0.075(8) 0.081(8) 0.112(11) -0.005(8) 0.001(8) -0.058(7)
C57 0.075(9) 0.126(12) 0.113(12) -0.031(9) 0.027(8) -0.079(9)
C56 0.061(7) 0.086(9) 0.101(10) -0.025(7) 0.004(7) -0.045(7)
C15 0.060(6) 0.047(5) 0.073(7) -0.013(5) -0.001(5) -0.034(5)
C10 0.058(6) 0.057(6) 0.054(7) -0.005(5) 0.000(5) -0.035(5)
C9 0.060(6) 0.061(6) 0.049(6) -0.008(5) 0.004(5) -0.043(5)
C14 0.058(6) 0.048(6) 0.091(9) -0.001(6) 0.001(6) -0.033(5)
C13 0.068(7) 0.071(7) 0.090(9) -0.001(7) 0.006(7) -0.045(6)
C12 0.100(9) 0.074(7) 0.062(7) -0.007(6) 0.010(7) -0.068(7)
C11 0.068(7) 0.057(6) 0.082(8) 0.007(6) 0.003(6) -0.040(6)
N1 0.046(4) 0.046(4) 0.058(6) 0.005(4) -0.002(4) -0.026(4)
C8 0.059(6) 0.053(5) 0.041(6) -0.006(4) -0.005(5) -0.036(5)
C1 0.050(5) 0.059(6) 0.045(6) -0.012(5) -0.001(5) -0.033(5)
C7 0.077(7) 0.065(6) 0.052(7) 0.018(5) -0.010(5) -0.047(6)
C4 0.055(6) 0.067(6) 0.050(7) 0.003(5) 0.003(5) -0.039(5)
C5 0.072(7) 0.072(7) 0.037(6) -0.009(5) 0.006(5) -0.043(6)
C6 0.072(7) 0.077(7) 0.040(6) -0.013(5) 0.003(5) -0.045(6)
C17 0.051(5) 0.041(5) 0.045(6) 0.004(4) -0.009(4) -0.027(4)
C18 0.052(5) 0.052(5) 0.047(6) -0.003(4) -0.005(5) -0.034(5)
C22 0.039(5) 0.097(9) 0.092(9) 0.012(7) -0.001(6) -0.028(6)
C19 0.069(6) 0.052(6) 0.074(8) 0.007(5) -0.028(6) -0.040(5)
C20 0.085(8) 0.060(6) 0.078(8) 0.014(6) -0.036(7) -0.047(6)
C21 0.080(7) 0.053(6) 0.055(7) 0.008(5) -0.020(6) -0.038(6)
C16 0.061(6) 0.051(5) 0.032(5) -0.007(4) 0.001(5) -0.029(5)
C23 0.067(6) 0.043(5) 0.051(6) -0.005(4) 0.018(5) -0.033(5)
C24 0.063(7) 0.076(7) 0.062(7) -0.018(6) 0.015(6) -0.048(6)
C29 0.085(8) 0.079(8) 0.060(8) -0.008(6) 0.021(6) -0.051(7)
C28 0.103(10) 0.088(9) 0.079(9) -0.011(7) 0.029(8) -0.073(9)
C27 0.084(9) 0.083(9) 0.115(11) -0.035(8) 0.029(8) -0.063(8)
C26 0.048(6) 0.081(8) 0.090(9) -0.028(7) 0.028(6) -0.035(6)
C25 0.064(6) 0.060(6) 0.061(7) -0.017(5) 0.007(5) -0.040(6)
C30 0.055(6) 0.053(6) 0.072(8) -0.015(5) 0.014(6) -0.032(5)
N5 0.077(7) 0.090(7) 0.066(7) -0.006(5) -0.005(5) -0.046(6)
N6 0.079(8) 0.120(11) 0.111(11) 0.011(10) -0.018(8) -0.063(8)
O17 0.125(9) 0.098(8) 0.149(10) -0.005(7) 0.008(8) -0.063(7)
O16 0.107(8) 0.136(9) 0.152(10) 0.034(8) -0.040(7) -0.065(7)
O18 0.118(10) 0.242(16) 0.114(10) -0.075(11) 0.023(8) -0.073(10)
O19 0.248(17) 0.223(16) 0.147(12) -0.046(11) 0.062(11) -0.186(15)
O21 0.124(10) 0.142(11) 0.161(12) -0.021(9) -0.024(9) -0.044(9)
O20 0.108(10) 0.242(18) 0.42(3) -0.153(19) 0.047(14) -0.116(12)
N7 0.095(10) 0.093(9) 0.145(13) -0.020(9) -0.008(9) -0.049(8)
O22 0.39(4) 0.31(3) 0.42(4) -0.25(3) 0.24(3) -0.19(3)
C61 0.116(16) 0.21(2) 0.18(2) -0.079(19) -0.026(15) -0.023(16)
O23 0.53(5) 0.34(3) 0.34(3) 0.02(3) -0.22(3) -0.19(3)

loop_
_atom_type_symbol
_atom_type_description
_atom_type_scat_dispersion_real
_atom_type_scat_dispersion_imag
_atom_type_scat_source
C C 0.0033 0.0016 'International Tables Vol C Tables 4.2.6.8 and 6.1.1.4'
H H 0.0000 0.0000 'International Tables Vol C Tables 4.2.6.8 and 6.1.1.4'
N N 0.0061 0.0033 'International Tables Vol C Tables 4.2.6.8 and 6.1.1.4'
O O 0.0106 0.0060 'International Tables Vol C Tables 4.2.6.8 and 6.1.1.4'
Co Co 0.3494 0.9721 'International Tables Vol C Tables 4.2.6.8 and 6.1.1.4'
Nd Nd -0.1943 3.0179 'International Tables Vol C Tables 4.2.6.8 and 6.1.1.4'

loop_
_geom_angle_atom_site_label_1
_geom_angle_atom_site_label_2
_geom_angle_atom_site_label_3
_geom_angle
O4 Nd1 O7 146.1(2)
O4 Nd1 O14 128.3(2)
O7 Nd1 O14 84.8(2)
O4 Nd1 O1 62.21(19)
O7 Nd1 O1 117.0(2)
O14 Nd1 O1 112.1(2)
O4 Nd1 O13 82.9(2)
O7 Nd1 O13 130.2(2)
O14 Nd1 O13 51.41(19)
O1 Nd1 O13 70.0(2)
O4 Nd1 O10 116.4(2)
O7 Nd1 O10 62.4(2)
O14 Nd1 O10 70.9(2)
O1 Nd1 O10 176.95(18)
O13 Nd1 O10 112.7(2)
O4 Nd1 O2 122.13(19)
O7 Nd1 O2 70.7(2)
O14 Nd1 O2 71.7(2)
O1 Nd1 O2 60.18(18)
O13 Nd1 O2 73.4(2)
O10 Nd1 O2 121.38(18)
O4 Nd1 O8 91.9(2)
O7 Nd1 O8 60.63(19)
O14 Nd1 O8 136.3(2)
O1 Nd1 O8 68.12(19)
O13 Nd1 O8 135.0(2)
O10 Nd1 O8 109.5(2)
O2 Nd1 O8 72.0(2)
O4 Nd1 O5 60.45(19)
O7 Nd1 O5 90.7(2)
O14 Nd1 O5 138.0(2)
O1 Nd1 O5 107.10(19)
O13 Nd1 O5 136.7(2)
O10 Nd1 O5 70.08(19)
O2 Nd1 O5 144.7(2)
O8 Nd1 O5 72.8(2)
O4 Nd1 O11 69.6(2)
O7 Nd1 O11 122.35(19)
O14 Nd1 O11 73.3(2)
O1 Nd1 O11 120.63(18)
O13 Nd1 O11 71.6(2)
O10 Nd1 O11 60.15(18)
O2 Nd1 O11 141.0(2)
O8 Nd1 O11 147.0(2)
O5 Nd1 O11 74.2(2)
O4 Nd1 N5 106.4(2)
O7 Nd1 N5 107.5(2)
O14 Nd1 N5 25.5(2)
O1 Nd1 N5 91.0(2)
O13 Nd1 N5 25.9(2)
O10 Nd1 N5 92.0(2)
O2 Nd1 N5 70.1(2)
O8 Nd1 N5 142.0(2)
O5 Nd1 N5 145.2(2)
O11 Nd1 N5 71.0(2)
O7 Co2 O10 77.3(2)
O7 Co2 N4 159.6(3)
O10 Co2 N4 89.9(3)
O7 Co2 N3 86.7(3)
O10 Co2 N3 154.3(3)
N4 Co2 N3 110.4(3)
O7 Co2 O12 87.1(3)
O10 Co2 O12 110.0(3)
N4 Co2 O12 82.5(3)
N3 Co2 O12 88.8(3)
O7 Co2 O9 105.3(2)
O10 Co2 O9 82.7(2)
N4 Co2 O9 88.4(3)
N3 Co2 O9 82.4(3)
O12 Co2 O9 164.2(2)
O7 Co2 H66 136(3)
O10 Co2 H66 84(3)
N4 Co2 H66 56(3)
N3 Co2 H66 94(3)
O12 Co2 H66 137(3)
O9 Co2 H66 32(3)
O4 Co1 N1 156.0(3)
O4 Co1 O1 76.6(2)
N1 Co1 O1 89.0(3)
O4 Co1 N2 86.4(3)
N1 Co1 N2 113.3(3)
O1 Co1 N2 153.2(3)
O4 Co1 O6 106.1(3)
N1 Co1 O6 90.2(3)
O1 Co1 O6 81.5(2)
N2 Co1 O6 83.6(3)
O4 Co1 O3 86.7(3)
N1 Co1 O3 80.9(3)
O1 Co1 O3 111.5(3)
N2 Co1 O3 87.7(3)
O6 Co1 O3 163.9(2)
C48 O11 C52 116.3(8)
C48 O11 Nd1 120.2(5)
C52 O11 Nd1 123.0(6)
C47 O10 Co2 124.1(5)
C47 O10 Nd1 126.2(5)
Co2 O10 Nd1 105.3(2)
C45 O9 Co2 123.2(6)
C45 O9 H66 118(4)
Co2 O9 H66 64(4)
C32 O7 Co2 121.7(5)
C32 O7 Nd1 126.3(5)
Co2 O7 Nd1 111.8(3)
C33 O8 C37 116.2(8)
C33 O8 Nd1 116.2(5)
C37 O8 Nd1 125.4(6)
C60 O12 Co2 119.6(6)
C60 O12 H67 126(7)
Co2 O12 H67 109(7)
C2 O1 Co1 126.6(5)
C2 O1 Nd1 126.1(5)
Co1 O1 Nd1 106.0(2)
C15 O3 Co1 122.9(6)
C15 O3 H64 101(10)
Co1 O3 H64 132(10)
C3 O2 C7 114.8(7)
C3 O2 Nd1 121.1(5)
C7 O2 Nd1 124.1(5)
C17 O4 Co1 121.7(5)
C17 O4 Nd1 125.1(5)
Co1 O4 Nd1 112.5(3)
C18 O5 C22 117.1(7)
C18 O5 Nd1 116.8(5)
C22 O5 Nd1 124.9(6)
C23 N2 C24 116.9(8)
C23 N2 Co1 123.6(6)
C24 N2 Co1 119.1(6)
C30 O6 Co1 121.8(6)
C30 O6 H6A 113(8)
Co1 O6 H6A 98(8)
N5 O13 Nd1 93.6(6)
N5 O14 Nd1 94.9(6)
C53 N4 C54 120.1(8)
C53 N4 Co2 124.6(6)
C54 N4 Co2 115.1(6)
O1 C2 C1 124.4(7)
O1 C2 C3 119.2(7)
C1 C2 C3 116.3(8)
C4 C3 O2 124.1(8)
C4 C3 C2 123.2(8)
O2 C3 C2 112.6(7)
O11 C52 H52A 109.5
O11 C52 H52B 109.5
H52A C52 H52B 109.5
O11 C52 H52C 109.5
H52A C52 H52C 109.5
H52B C52 H52C 109.5
C49 C48 O11 123.8(8)
C49 C48 C47 120.9(9)
O11 C48 C47 115.3(8)
O10 C47 C48 117.9(8)
O10 C47 C46 124.0(8)
C48 C47 C46 118.1(8)
O9 C45 C40 112.2(8)
O9 C45 H45A 109.2
C40 C45 H45A 109.2
O9 C45 H45B 109.2
C40 C45 H45B 109.2
H45A C45 H45B 107.9
C39 C40 C41 119.3(9)
C39 C40 C45 122.3(8)
C41 C40 C45 118.3(9)
C44 C39 C40 120.6(9)
C44 C39 N3 121.4(9)
C40 C39 N3 118.0(8)
C38 N3 C39 117.0(8)
C38 N3 Co2 122.8(6)
C39 N3 Co2 119.4(6)
N3 C38 C31 125.4(9)
N3 C38 H8 117.3
C31 C38 H8 117.3
C32 C31 C36 119.3(9)
C32 C31 C38 123.6(9)
C36 C31 C38 117.0(8)
O7 C32 C31 124.4(8)
O7 C32 C33 116.0(8)
C31 C32 C33 119.5(9)
C34 C33 O8 127.5(8)
C34 C33 C32 119.2(9)
O8 C33 C32 113.2(9)
O8 C37 H37A 109.5
O8 C37 H37B 109.5
H37A C37 H37B 109.5
O8 C37 H37C 109.5
H37A C37 H37C 109.5
H37B C37 H37C 109.5
C35 C34 C33 121.7(10)
C35 C34 H34 119.1
C33 C34 H34 119.1
C34 C35 C36 119.8(10)
C34 C35 H35 120.1
C36 C35 H35 120.1
C35 C36 C31 120.4(9)
C35 C36 H36 119.8
C31 C36 H36 119.8
C39 C44 C43 119.3(11)
C39 C44 H44 120.4
C43 C44 H44 120.4
C42 C43 C44 119.7(10)
C42 C43 H43 120.1
C44 C43 H43 120.1
C43 C42 C41 120.3(10)
C43 C42 H42 119.8
C41 C42 H42 119.8
C42 C41 C40 120.6(10)
C42 C41 H41 119.7
C40 C41 H41 119.7
O12 C60 C55 113.1(8)
O12 C60 H60A 109.0
C55 C60 H60A 109.0
O12 C60 H60B 109.0
C55 C60 H60B 109.0
H60A C60 H60B 107.8
C56 C55 C54 118.2(10)
C56 C55 C60 121.3(10)
C54 C55 C60 120.2(9)
C55 C54 C59 121.0(9)
C55 C54 N4 117.0(9)
C59 C54 N4 121.8(9)
N4 C53 C46 127.1(9)
N4 C53 H53 116.4
C46 C53 H53 116.4
C51 C46 C53 116.2(8)
C51 C46 C47 118.4(8)
C53 C46 C47 125.3(9)
C50 C51 C46 121.7(9)
C50 C51 H51 119.1
C46 C51 H51 119.1
C49 C50 C51 119.3(10)
C49 C50 H50 120.3
C51 C50 H50 120.3
C50 C49 C48 121.5(10)
C50 C49 H49 119.3
C48 C49 H49 119.3
C58 C59 C54 119.4(11)
C58 C59 H59 120.3
C54 C59 H59 120.3
C59 C58 C57 118.7(11)
C59 C58 H58 120.6
C57 C58 H58 120.6
C56 C57 C58 120.7(11)
C56 C57 H57 119.7
C58 C57 H57 119.7
C57 C56 C55 121.9(12)
C57 C56 H56 119.0
C55 C56 H56 119.0
O3 C15 C10 110.7(8)
O3 C15 H15A 109.5
C10 C15 H15A 109.5
O3 C15 H15B 109.5
C10 C15 H15B 109.5
H15A C15 H15B 108.1
C11 C10 C9 117.0(9)
C11 C10 C15 121.0(9)
C9 C10 C15 121.9(8)
C14 C9 C10 121.1(9)
C14 C9 N1 122.6(9)
C10 C9 N1 116.3(8)
C9 C14 C13 121.0(10)
C9 C14 H14 119.5
C13 C14 H14 119.5
C12 C13 C14 119.7(10)
C12 C13 H13 120.1
C14 C13 H13 120.1
C13 C12 C11 119.6(9)
C13 C12 H12 120.2
C11 C12 H12 120.2
C10 C11 C12 121.6(10)
C10 C11 H11 119.2
C12 C11 H11 119.2
C8 N1 C9 119.0(8)
C8 N1 Co1 125.8(6)
C9 N1 Co1 115.2(6)
N1 C8 C1 127.3(8)
N1 C8 H8A 116.4
C1 C8 H8A 116.4
C2 C1 C6 119.5(8)
C2 C1 C8 124.0(8)
C6 C1 C8 116.5(8)
O2 C7 H7A 109.5
O2 C7 H7B 109.5
H7A C7 H7B 109.5
O2 C7 H7C 109.5
H7A C7 H7C 109.5
H7B C7 H7C 109.5
C3 C4 C5 120.4(9)
C3 C4 H4 119.8
C5 C4 H4 119.8
C6 C5 C4 119.8(10)
C6 C5 H5 120.1
C4 C5 H5 120.1
C5 C6 C1 120.8(9)
C5 C6 H6 119.6
C1 C6 H6 119.6
O4 C17 C16 123.9(8)
O4 C17 C18 116.9(8)
C16 C17 C18 119.2(8)
O5 C18 C19 127.1(8)
O5 C18 C17 112.4(7)
C19 C18 C17 120.5(9)
O5 C22 H22A 109.5
O5 C22 H22B 109.5
H22A C22 H22B 109.5
O5 C22 H22C 109.5
H22A C22 H22C 109.5
H22B C22 H22C 109.5
C18 C19 C20 120.2(9)
C18 C19 H19 119.9
C20 C19 H19 119.9
C21 C20 C19 118.9(9)
C21 C20 H20 120.5
C19 C20 H20 120.5
C20 C21 C16 121.5(10)
C20 C21 H21 119.2
C16 C21 H21 119.2
C17 C16 C21 119.5(9)
C17 C16 C23 122.3(8)
C21 C16 C23 118.1(8)
N2 C23 C16 125.3(8)
N2 C23 H23 117.3
C16 C23 H23 117.3
C29 C24 C25 120.2(10)
C29 C24 N2 122.2(10)
C25 C24 N2 117.6(9)
C28 C29 C24 119.9(12)
C28 C29 H29 120.0
C24 C29 H29 120.0
C27 C28 C29 119.8(10)
C27 C28 H28 120.1
C29 C28 H28 120.1
C26 C27 C28 120.7(11)
C26 C27 H27 119.7
C28 C27 H27 119.7
C27 C26 C25 120.9(12)
C27 C26 H26 119.6
C25 C26 H26 119.6
C24 C25 C26 118.3(9)
C24 C25 C30 121.6(9)
C26 C25 C30 119.8(10)
O6 C30 C25 110.7(8)
O6 C30 H30A 109.5
C25 C30 H30A 109.5
O6 C30 H30B 109.5
C25 C30 H30B 109.5
H30A C30 H30B 108.1
O14 N5 O13 120.0(9)
O14 N5 O15 119.8(10)
O13 N5 O15 120.1(10)
O14 N5 Nd1 59.6(5)
O13 N5 Nd1 60.4(5)
O15 N5 Nd1 179.2(8)
O17 N6 O18 125.4(16)
O17 N6 O16 119.3(16)
O18 N6 O16 115.3(16)
O20 N7 O19 124(2)
O20 N7 O21 125(2)
O19 N7 O21 110.8(16)

loop_
_geom_bond_atom_site_label_1
_geom_bond_atom_site_label_2
_geom_bond_distance
Nd1 O4 2.384(6)
Nd1 O7 2.386(6)
Nd1 O14 2.511(7)
Nd1 O1 2.516(5)
Nd1 O13 2.527(7)
Nd1 O10 2.544(6)
Nd1 O2 2.643(6)
Nd1 O8 2.657(6)
Nd1 O5 2.660(6)
Nd1 O11 2.670(7)
Nd1 N5 2.899(10)
Co2 O7 2.039(6)
Co2 O10 2.055(6)
Co2 N4 2.059(8)
Co2 N3 2.071(8)
Co2 O12 2.208(7)
Co2 O9 2.224(7)
Co2 H66 2.01(9)
Co1 O4 2.021(6)
Co1 N1 2.049(8)
Co1 O1 2.067(6)
Co1 N2 2.077(8)
Co1 O6 2.206(7)
Co1 O3 2.231(7)
O11 C48 1.394(11)
O11 C52 1.431(11)
O10 C47 1.324(10)
O9 C45 1.408(12)
O9 H66 1.20(10)
O7 C32 1.337(11)
O8 C33 1.377(11)
O8 C37 1.423(11)
O12 C60 1.427(11)
O12 H67 0.94(11)
O1 C2 1.297(9)
O3 C15 1.456(11)
O3 H64 0.71(11)
O2 C3 1.385(10)
O2 C7 1.422(9)
O4 C17 1.335(10)
O5 C18 1.364(10)
O5 C22 1.439(11)
N2 C23 1.287(12)
N2 C24 1.433(12)
O6 C30 1.430(12)
O6 H6A 0.78(10)
O13 N5 1.271(11)
O14 N5 1.252(11)
O15 N5 1.536(14)
N4 C53 1.288(12)
N4 C54 1.414(11)
C2 C1 1.413(12)
C2 C3 1.417(11)
C3 C4 1.339(12)
C52 H52A 0.9600
C52 H52B 0.9600
C52 H52C 0.9600
C48 C49 1.375(13)
C48 C47 1.399(12)
C47 C46 1.428(11)
C45 C40 1.524(13)
C45 H45A 0.9700
C45 H45B 0.9700
C40 C39 1.374(13)
C40 C41 1.376(12)
C39 C44 1.369(13)
C39 N3 1.427(11)
N3 C38 1.306(12)
C38 C31 1.445(13)
C38 H8 0.9300
C31 C32 1.389(13)
C31 C36 1.403(13)
C32 C33 1.426(12)
C33 C34 1.371(14)
C37 H37A 0.9600
C37 H37B 0.9600
C37 H37C 0.9600
C34 C35 1.367(14)
C34 H34 0.9300
C35 C36 1.392(14)
C35 H35 0.9300
C36 H36 0.9300
C44 C43 1.402(14)
C44 H44 0.9300
C43 C42 1.358(16)
C43 H43 0.9300
C42 C41 1.370(14)
C42 H42 0.9300
C41 H41 0.9300
C60 C55 1.480(13)
C60 H60A 0.9700
C60 H60B 0.9700
C55 C56 1.371(14)
C55 C54 1.382(14)
C54 C59 1.388(13)
C53 C46 1.416(13)
C53 H53 0.9300
C46 C51 1.408(13)
C51 C50 1.369(14)
C51 H51 0.9300
C50 C49 1.369(14)
C50 H50 0.9300
C49 H49 0.9300
C59 C58 1.381(15)
C59 H59 0.9300
C58 C57 1.398(17)
C58 H58 0.9300
C57 C56 1.340(17)
C57 H57 0.9300
C56 H56 0.9300
C15 C10 1.473(13)
C15 H15A 0.9700
C15 H15B 0.9700
C10 C11 1.373(12)
C10 C9 1.413(13)
C9 C14 1.355(13)
C9 N1 1.433(11)
C14 C13 1.384(14)
C14 H14 0.9300
C13 C12 1.356(16)
C13 H13 0.9300
C12 C11 1.407(14)
C12 H12 0.9300
C11 H11 0.9300
N1 C8 1.280(11)
C8 C1 1.447(12)
C8 H8A 0.9300
C1 C6 1.415(13)
C7 H7A 0.9600
C7 H7B 0.9600
C7 H7C 0.9600
C4 C5 1.378(13)
C4 H4 0.9300
C5 C6 1.372(13)
C5 H5 0.9300
C6 H6 0.9300
C17 C16 1.393(12)
C17 C18 1.427(12)
C18 C19 1.370(12)
C22 H22A 0.9600
C22 H22B 0.9600
C22 H22C 0.9600
C19 C20 1.432(14)
C19 H19 0.9300
C20 C21 1.369(15)
C20 H20 0.9300
C21 C16 1.411(13)
C21 H21 0.9300
C16 C23 1.477(13)
C23 H23 0.9300
C24 C29 1.389(14)
C24 C25 1.401(15)
C29 C28 1.387(16)
C29 H29 0.9300
C28 C27 1.384(18)
C28 H28 0.9300
C27 C26 1.359(16)
C27 H27 0.9300
C26 C25 1.407(13)
C26 H26 0.9300
C25 C30 1.509(13)
C30 H30A 0.9700
C30 H30B 0.9700
N6 O17 1.220(15)
N6 O18 1.238(16)
N6 O16 1.332(15)
O19 N7 1.222(16)
O21 N7 1.253(16)
O20 N7 1.152(16)
O22 C61 1.58(3)
